data_7234366
loop_
_publ_author_name
'Laurynas Pukenas'
'Florence Benn'
'Edmund Lovell'
'Amedeo Santoro'
'Laurence J. Kershaw Cook'
'Malcolm A. Halcrow'
'Stephen D. Evans'

_publ_section_title
;
 Bead-like structures and self-assembled monolayers from
 2,6-dipyrazolylpyridines and their iron(ii) complexes
;
_journal_name_full 'Journal of Materials Chemistry C'
_journal_page_first 7890
_journal_page_last 7896
_journal_paper_doi 10.1039/C5TC01233C
_journal_volume 3
_journal_year 2015
_chemical_formula_moiety 'C30 H32 Fe N12 S2, 2[Cl O4], 0.33[H2 O]'
_chemical_formula_sum 'C30 H32.66 Cl2 Fe N12 O8.33 S2'
_chemical_formula_weight 885.49
_chemical_name_systematic
;     
Bis[2,6-di(pyrazol-1-yl)-4-(thiomorpholin-1-yl)pyridine]iron(II) 
diperchlorate hydrate (1/0.33)
;
_space_group_IT_number 2
_space_group_name_Hall '-P 1'
_space_group_name_H-M_alt 'P -1'
_symmetry_cell_setting triclinic
_symmetry_space_group_name_H-M 'P -1'
_atom_sites_solution_hydrogens geom
_atom_sites_solution_primary direct
_atom_sites_solution_secondary difmap
_cell_angle_alpha 85.594(4)
_cell_angle_beta 68.230(5)
_cell_angle_gamma 65.418(5)
_cell_formula_units_Z 2
_cell_length_a 11.5334(6)
_cell_length_b 13.2237(7)
_cell_length_c 14.0842(8)
_cell_measurement_reflns_used 4850
_cell_measurement_temperature 100(2)
_cell_measurement_theta_max 27.86
_cell_measurement_theta_min 3.30
_cell_volume 1806.4(2)
_computing_cell_refinement 'CrysAlisPro, Agilent Technologies'
_computing_data_collection 'CrysAlisPro, Agilent Technologies'
_computing_data_reduction 'CrysAlisPro, Agilent Technologies'
_computing_molecular_graphics 'XSEED (Barbour, 2001)'
_computing_publication_material 'local program'
_computing_structure_refinement 'SHELXL-97 (Sheldrick, 1997)'
_computing_structure_solution 'SHELXS-97 (Sheldrick, 1990)'
_diffrn_ambient_temperature 100(2)
_diffrn_detector_area_resol_mean 5.3095
_diffrn_measured_fraction_theta_full 0.854
_diffrn_measured_fraction_theta_max 0.854
_diffrn_measurement_device_type 'SuperNova, Dual, Cu at zero, Atlas'
_diffrn_measurement_method '\w scans'
_diffrn_radiation_monochromator mirror
_diffrn_radiation_source 'SuperNova (Mo) X-ray Source'
_diffrn_radiation_type MoK\a
_diffrn_radiation_wavelength 0.71073
_diffrn_reflns_av_R_equivalents 0.0648
_diffrn_reflns_av_sigmaI/netI 0.0985
_diffrn_reflns_limit_h_max 12
_diffrn_reflns_limit_h_min -16
_diffrn_reflns_limit_k_max 18
_diffrn_reflns_limit_k_min -17
_diffrn_reflns_limit_l_max 19
_diffrn_reflns_limit_l_min -19
_diffrn_reflns_number 21938
_diffrn_reflns_theta_full 29.70
_diffrn_reflns_theta_max 29.70
_diffrn_reflns_theta_min 3.13
_diffrn_standards_decay_% 0
_diffrn_standards_interval_count 0
_diffrn_standards_interval_time 0
_diffrn_standards_number 0
_exptl_absorpt_coefficient_mu 0.751
_exptl_absorpt_correction_T_max 1.000
_exptl_absorpt_correction_T_min 0.961
_exptl_absorpt_correction_type multi-scan
_exptl_absorpt_process_details
; 
CrysAlisPro, Agilent Technologies,
Version 1.171.36.24 (release 03-12-2012 CrysAlis171 .NET)
Empirical absorption correction using spherical harmonics,
 implemented in SCALE3 ABSPACK scaling algorithm.
;
_exptl_crystal_colour yellow
_exptl_crystal_density_diffrn 1.628
_exptl_crystal_density_method 'not measured'
_exptl_crystal_description block
_exptl_crystal_F_000 911
_exptl_crystal_preparation 'Magnetic properties'
_exptl_crystal_recrystallization_method 'Re-crystallisation from solvent: nitromethane-diethyl ether'
_exptl_crystal_size_max 0.28
_exptl_crystal_size_mid 0.23
_exptl_crystal_size_min 0.12
_refine_diff_density_max 0.583
_refine_diff_density_min -0.509
_refine_diff_density_rms 0.092
_refine_ls_extinction_method none
_refine_ls_goodness_of_fit_ref 1.046
_refine_ls_hydrogen_treatment constr
_refine_ls_matrix_type full
_refine_ls_number_parameters 521
_refine_ls_number_reflns 8768
_refine_ls_number_restraints 0
_refine_ls_restrained_S_all 1.046
_refine_ls_R_factor_all 0.0948
_refine_ls_R_factor_gt 0.0584
_refine_ls_shift/su_max 0.000
_refine_ls_shift/su_mean 0.000
_refine_ls_structure_factor_coef Fsqd
_refine_ls_weighting_details 'calc w=1/[\s^2^(Fo^2^)+(0.0318P)^2^+0.2723P] where P=(Fo^2^+2Fc^2^)/3'
_refine_ls_weighting_scheme calc
_refine_ls_wR_factor_gt 0.0994
_refine_ls_wR_factor_ref 0.1158
_reflns_number_gt 6122
_reflns_number_total 8768
_reflns_threshold_expression >2sigma(I)
_cod_data_source_file J-Mater-Chem-C-2015-3-7890.cif
_cod_data_source_block as148226
_cod_depositor_comments
;
The following automatic conversions were performed:

data item '_symmetry_cell_setting' value 'Triclinic' was changed to
'triclinic' in accordance with the built-in table derived from the
CIF Core dictionary named 'cif_core.dic' version 2.4.5 last updated
on 2014-11-21.

Automatic conversion script
Id: cif_fix_values 6909 2019-04-08 15:41:33Z antanas 
;
_cod_original_cell_volume 1806.40(17)
_cod_database_code 7234366

loop_
_symmetry_equiv_pos_as_xyz
'x, y, z'
'-x, -y, -z'

loop_
_atom_site_label
_atom_site_type_symbol
_atom_site_fract_x
_atom_site_fract_y
_atom_site_fract_z
_atom_site_U_iso_or_equiv
_atom_site_adp_type
_atom_site_occupancy
_atom_site_symmetry_multiplicity
_atom_site_calc_flag
_atom_site_refinement_flags
_atom_site_disorder_assembly
_atom_site_disorder_group
Fe1 Fe 0.85767(4) 0.28789(3) 0.25305(3) 0.01288(11) Uani 1 1 d . . .
N2 N 0.8530(2) 0.16510(19) 0.35857(18) 0.0137(5) Uani 1 1 d . . .
C3 C 0.8607(3) 0.1759(2) 0.4492(2) 0.0128(6) Uani 1 1 d . . .
C4 C 0.8351(3) 0.1122(2) 0.5285(2) 0.0153(6) Uani 1 1 d . . .
H4 H 0.8423 0.1244 0.5913 0.018 Uiso 1 1 calc R . .
C5 C 0.7969(3) 0.0264(2) 0.5137(2) 0.0153(6) Uani 1 1 d . . .
C6 C 0.7844(3) 0.0161(2) 0.4190(2) 0.0165(6) Uani 1 1 d . . .
H6 H 0.7551 -0.0372 0.4065 0.020 Uiso 1 1 calc R . .
C7 C 0.8157(3) 0.0852(2) 0.3461(2) 0.0137(6) Uani 1 1 d . . .
N8 N 0.9029(2) 0.26171(19) 0.45374(18) 0.0138(5) Uani 1 1 d . . .
N9 N 0.9177(2) 0.32588(19) 0.37293(18) 0.0140(5) Uani 1 1 d . . .
C10 C 0.9604(3) 0.3953(2) 0.3983(2) 0.0165(6) Uani 1 1 d . . .
H10 H 0.9785 0.4514 0.3572 0.020 Uiso 1 1 calc R . .
C11 C 0.9753(3) 0.3754(2) 0.4931(2) 0.0189(7) Uani 1 1 d . . .
H11 H 1.0053 0.4134 0.5269 0.023 Uiso 1 1 calc R . .
C12 C 0.9379(3) 0.2900(2) 0.5267(2) 0.0183(7) Uani 1 1 d . . .
H12 H 0.9364 0.2567 0.5892 0.022 Uiso 1 1 calc R . .
N13 N 0.8149(2) 0.0782(2) 0.24704(18) 0.0145(5) Uani 1 1 d . . .
N14 N 0.8429(2) 0.1560(2) 0.18258(18) 0.0155(5) Uani 1 1 d . . .
C15 C 0.8495(3) 0.1237(2) 0.0934(2) 0.0172(6) Uani 1 1 d . . .
H15 H 0.8678 0.1616 0.0334 0.021 Uiso 1 1 calc R . .
C16 C 0.8264(3) 0.0277(3) 0.0977(2) 0.0196(7) Uani 1 1 d . . .
H16 H 0.8251 -0.0103 0.0437 0.023 Uiso 1 1 calc R . .
C17 C 0.8060(3) -0.0001(3) 0.1963(2) 0.0186(7) Uani 1 1 d . . .
H17 H 0.7888 -0.0625 0.2242 0.022 Uiso 1 1 calc R . .
N18 N 0.7798(2) -0.0455(2) 0.58709(18) 0.0185(6) Uani 1 1 d . . .
C19 C 0.7847(3) -0.0299(3) 0.6868(2) 0.0180(7) Uani 1 1 d . . .
H19A H 0.8429 0.0101 0.6798 0.022 Uiso 1 1 calc R . .
H19B H 0.8266 -0.1037 0.7109 0.022 Uiso 1 1 calc R . .
C20 C 0.6410(3) 0.0365(2) 0.7655(2) 0.0225(7) Uani 1 1 d . . .
H20A H 0.5968 0.1086 0.7398 0.027 Uiso 1 1 calc R . .
H20B H 0.6473 0.0524 0.8305 0.027 Uiso 1 1 calc R . .
S21 S 0.53773(8) -0.04189(7) 0.78888(6) 0.0245(2) Uani 1 1 d . . .
C22 C 0.5615(3) -0.0678(3) 0.6568(2) 0.0229(7) Uani 1 1 d . . .
H22A H 0.5194 -0.1187 0.6539 0.028 Uiso 1 1 calc R . .
H22B H 0.5137 0.0035 0.6316 0.028 Uiso 1 1 calc R . .
C23 C 0.7128(3) -0.1192(2) 0.5869(2) 0.0208(7) Uani 1 1 d . . .
H23A H 0.7601 -0.1920 0.6103 0.025 Uiso 1 1 calc R . .
H23B H 0.7211 -0.1329 0.5160 0.025 Uiso 1 1 calc R . .
N24 N 0.8047(2) 0.41343(19) 0.15567(18) 0.0131(5) Uani 1 1 d . . .
C25 C 0.6764(3) 0.4928(2) 0.1801(2) 0.0144(6) Uani 1 1 d . . .
C26 C 0.6304(3) 0.5682(2) 0.1158(2) 0.0161(6) Uani 1 1 d . . .
H26 H 0.5385 0.6238 0.1387 0.019 Uiso 1 1 calc R . .
C27 C 0.7241(3) 0.5610(2) 0.0135(2) 0.0163(6) Uani 1 1 d . . .
C28 C 0.8587(3) 0.4752(2) -0.0140(2) 0.0174(7) Uani 1 1 d . . .
H28 H 0.9250 0.4655 -0.0815 0.021 Uiso 1 1 calc R . .
C29 C 0.8909(3) 0.4070(2) 0.0582(2) 0.0145(6) Uani 1 1 d . . .
N30 N 0.5899(2) 0.48794(19) 0.28088(17) 0.0132(5) Uani 1 1 d . . .
N31 N 0.6402(2) 0.39645(19) 0.33025(18) 0.0136(5) Uani 1 1 d . . .
C32 C 0.5316(3) 0.4018(2) 0.4123(2) 0.0172(7) Uani 1 1 d . . .
H32 H 0.5345 0.3488 0.4618 0.021 Uiso 1 1 calc R . .
C33 C 0.4129(3) 0.4952(3) 0.4163(2) 0.0192(7) Uani 1 1 d . . .
H33 H 0.3233 0.5171 0.4675 0.023 Uiso 1 1 calc R . .
C34 C 0.4522(3) 0.5485(3) 0.3318(2) 0.0194(7) Uani 1 1 d . . .
H34 H 0.3948 0.6149 0.3121 0.023 Uiso 1 1 calc R . .
N35 N 1.0227(2) 0.3179(2) 0.03799(18) 0.0154(5) Uani 1 1 d . . .
N36 N 1.0488(2) 0.2579(2) 0.11662(18) 0.0160(5) Uani 1 1 d . . .
C37 C 1.1765(3) 0.1803(3) 0.0728(2) 0.0212(7) Uani 1 1 d . . .
H37 H 1.2240 0.1252 0.1086 0.025 Uiso 1 1 calc R . .
C38 C 1.2326(3) 0.1897(3) -0.0327(2) 0.0223(7) Uani 1 1 d . . .
H38 H 1.3216 0.1441 -0.0802 0.027 Uiso 1 1 calc R . .
C39 C 1.1318(3) 0.2782(3) -0.0523(2) 0.0205(7) Uani 1 1 d . . .
H39 H 1.1369 0.3069 -0.1169 0.025 Uiso 1 1 calc R . .
N40 N 0.6868(3) 0.6340(2) -0.05336(19) 0.0208(6) Uani 1 1 d . . .
C41 C 0.5492(3) 0.7237(3) -0.0261(2) 0.0240(7) Uani 1 1 d . . .
H41A H 0.5557 0.7909 -0.0593 0.029 Uiso 1 1 calc R . .
H41B H 0.5076 0.7427 0.0491 0.029 Uiso 1 1 calc R . .
C42 C 0.4575(3) 0.6916(3) -0.0589(2) 0.0257(8) Uani 1 1 d . . .
H42A H 0.3636 0.7524 -0.0347 0.031 Uiso 1 1 calc R . .
H42B H 0.4521 0.6236 -0.0268 0.031 Uiso 1 1 calc R . .
S43 S 0.52196(9) 0.66557(7) -0.19694(6) 0.0269(2) Uani 1 1 d . . .
C44 C 0.6968(3) 0.5682(3) -0.2158(2) 0.0248(7) Uani 1 1 d . . .
H44A H 0.6965 0.4974 -0.1874 0.030 Uiso 1 1 calc R . .
H44B H 0.7524 0.5515 -0.2903 0.030 Uiso 1 1 calc R . .
C45 C 0.7627(3) 0.6128(3) -0.1652(2) 0.0260(8) Uani 1 1 d . . .
H45A H 0.8588 0.5582 -0.1800 0.031 Uiso 1 1 calc R . .
H45B H 0.7644 0.6831 -0.1940 0.031 Uiso 1 1 calc R . .
Cl46 Cl 0.16867(7) 0.80771(6) 0.18263(6) 0.02124(18) Uani 1 1 d . . .
O47 O 0.1884(2) 0.89590(19) 0.12167(17) 0.0294(6) Uani 1 1 d . . .
O48 O 0.1393(3) 0.7394(2) 0.12858(18) 0.0348(6) Uani 1 1 d . . .
O49 O 0.2909(2) 0.7407(2) 0.20284(19) 0.0376(6) Uani 1 1 d . . .
O50 O 0.0567(2) 0.8557(2) 0.27945(17) 0.0322(6) Uani 1 1 d . . .
Cl51A Cl 0.72895(14) 0.69802(10) 0.35002(9) 0.0257(3) Uani 0.67 1 d P A 1
O52A O 0.8406(4) 0.6145(3) 0.2689(3) 0.0495(11) Uani 0.67 1 d P A 1
O53A O 0.7379(4) 0.6648(3) 0.4464(3) 0.0388(10) Uani 0.67 1 d P A 1
O54A O 0.7247(9) 0.8064(8) 0.3338(8) 0.0336(18) Uani 0.67 1 d P A 1
O55A O 0.5990(5) 0.7080(5) 0.3498(4) 0.0660(14) Uani 0.67 1 d P A 1
Cl51B Cl 0.6365(3) 0.7468(2) 0.36689(19) 0.0205(5) Uiso 0.33 1 d P B 2
O52B O 0.6081(9) 0.7420(7) 0.2792(7) 0.047(2) Uiso 0.33 1 d P B 2
O53B O 0.5161(8) 0.8076(7) 0.4511(6) 0.044(2) Uiso 0.33 1 d P B 2
O54B O 0.7514(19) 0.798(2) 0.3395(17) 0.028(4) Uiso 0.33 1 d P B 2
O55B O 0.7058(7) 0.6345(7) 0.3913(6) 0.0344(18) Uiso 0.33 1 d P B 2
O56 O 1.0005(7) 0.6143(6) 0.2652(5) 0.0279(16) Uiso 0.33 1 d P . .

loop_
_atom_site_aniso_label
_atom_site_aniso_U_11
_atom_site_aniso_U_22
_atom_site_aniso_U_33
_atom_site_aniso_U_23
_atom_site_aniso_U_13
_atom_site_aniso_U_12
Fe1 0.0155(2) 0.0126(2) 0.0120(2) 0.00394(17) -0.00645(17) -0.00665(18)
N2 0.0143(12) 0.0136(12) 0.0136(12) 0.0014(10) -0.0050(10) -0.0064(10)
C3 0.0151(14) 0.0125(14) 0.0106(14) -0.0020(12) -0.0041(12) -0.0057(12)
C4 0.0179(14) 0.0167(15) 0.0119(15) 0.0014(12) -0.0067(12) -0.0069(13)
C5 0.0133(13) 0.0129(14) 0.0137(15) 0.0013(12) -0.0014(12) -0.0031(12)
C6 0.0186(14) 0.0132(15) 0.0168(16) 0.0022(13) -0.0042(13) -0.0080(13)
C7 0.0140(14) 0.0137(15) 0.0128(15) -0.0002(12) -0.0052(12) -0.0047(12)
N8 0.0182(12) 0.0138(12) 0.0121(12) 0.0046(10) -0.0073(10) -0.0083(11)
N9 0.0166(12) 0.0131(12) 0.0128(12) 0.0052(10) -0.0053(10) -0.0074(11)
C10 0.0192(15) 0.0168(15) 0.0171(16) 0.0017(13) -0.0067(13) -0.0107(13)
C11 0.0245(16) 0.0184(16) 0.0200(16) 0.0007(13) -0.0096(14) -0.0135(14)
C12 0.0229(15) 0.0205(16) 0.0134(15) 0.0019(13) -0.0110(13) -0.0073(14)
N13 0.0174(12) 0.0142(12) 0.0135(13) 0.0043(10) -0.0071(10) -0.0074(11)
N14 0.0183(12) 0.0155(13) 0.0131(13) 0.0042(11) -0.0063(11) -0.0074(11)
C15 0.0215(15) 0.0189(16) 0.0145(15) 0.0063(13) -0.0096(13) -0.0098(13)
C16 0.0275(16) 0.0215(16) 0.0182(16) 0.0035(14) -0.0134(14) -0.0141(14)
C17 0.0261(16) 0.0179(16) 0.0193(16) 0.0028(13) -0.0128(14) -0.0126(14)
N18 0.0241(13) 0.0192(14) 0.0149(13) 0.0066(11) -0.0068(11) -0.0128(12)
C19 0.0223(15) 0.0188(16) 0.0153(15) 0.0078(13) -0.0072(13) -0.0116(14)
C20 0.0279(17) 0.0154(16) 0.0193(17) 0.0029(13) -0.0033(14) -0.0096(14)
S21 0.0238(4) 0.0231(4) 0.0206(4) 0.0014(4) -0.0002(3) -0.0111(4)
C22 0.0280(17) 0.0229(17) 0.0253(18) 0.0072(14) -0.0116(15) -0.0169(15)
C23 0.0320(17) 0.0158(15) 0.0182(16) 0.0052(13) -0.0085(14) -0.0147(14)
N24 0.0153(12) 0.0129(12) 0.0119(12) 0.0028(10) -0.0046(10) -0.0075(10)
C25 0.0162(14) 0.0168(15) 0.0151(15) 0.0029(12) -0.0070(12) -0.0107(13)
C26 0.0181(14) 0.0157(15) 0.0173(16) 0.0050(13) -0.0093(13) -0.0080(13)
C27 0.0256(16) 0.0178(16) 0.0166(16) 0.0072(13) -0.0129(13) -0.0159(14)
C28 0.0234(16) 0.0224(16) 0.0115(15) 0.0037(13) -0.0054(13) -0.0155(14)
C29 0.0182(14) 0.0155(15) 0.0156(15) 0.0024(12) -0.0075(13) -0.0115(13)
N30 0.0167(12) 0.0140(12) 0.0108(12) 0.0038(10) -0.0070(10) -0.0071(10)
N31 0.0199(12) 0.0124(12) 0.0122(12) 0.0046(10) -0.0099(10) -0.0073(11)
C32 0.0221(15) 0.0198(16) 0.0107(15) 0.0036(13) -0.0050(13) -0.0112(14)
C33 0.0169(15) 0.0239(17) 0.0114(15) -0.0012(13) -0.0023(13) -0.0058(14)
C34 0.0154(14) 0.0176(16) 0.0200(16) -0.0025(13) -0.0054(13) -0.0025(13)
N35 0.0146(12) 0.0187(13) 0.0140(13) 0.0020(11) -0.0045(11) -0.0088(11)
N36 0.0148(12) 0.0159(13) 0.0172(13) 0.0007(11) -0.0067(11) -0.0055(11)
C37 0.0171(15) 0.0164(16) 0.0303(19) 0.0009(14) -0.0096(14) -0.0064(13)
C38 0.0178(15) 0.0251(17) 0.0215(17) -0.0046(14) -0.0026(14) -0.0097(14)
C39 0.0208(15) 0.0273(18) 0.0141(16) -0.0012(14) -0.0008(13) -0.0153(15)
N40 0.0290(14) 0.0255(15) 0.0156(13) 0.0107(12) -0.0127(12) -0.0162(12)
C41 0.0352(18) 0.0201(17) 0.0199(17) 0.0071(14) -0.0168(15) -0.0096(15)
C42 0.0265(17) 0.0261(18) 0.0228(18) 0.0039(15) -0.0113(15) -0.0080(15)
S43 0.0337(5) 0.0332(5) 0.0237(4) 0.0035(4) -0.0167(4) -0.0179(4)
C44 0.0303(17) 0.0312(19) 0.0172(17) 0.0037(15) -0.0083(14) -0.0174(16)
C45 0.0309(18) 0.038(2) 0.0184(17) 0.0142(15) -0.0138(15) -0.0209(16)
Cl46 0.0237(4) 0.0215(4) 0.0158(4) 0.0038(3) -0.0097(3) -0.0053(3)
O47 0.0468(14) 0.0276(13) 0.0238(13) 0.0130(11) -0.0202(12) -0.0205(12)
O48 0.0550(16) 0.0370(14) 0.0246(13) 0.0028(11) -0.0157(12) -0.0297(13)
O49 0.0252(12) 0.0405(15) 0.0370(15) 0.0132(12) -0.0162(12) -0.0021(11)
O50 0.0257(12) 0.0386(14) 0.0169(12) 0.0026(11) -0.0057(10) -0.0013(11)
Cl51A 0.0410(8) 0.0226(6) 0.0225(6) 0.0081(5) -0.0144(6) -0.0203(6)
O52A 0.076(3) 0.031(2) 0.021(2) 0.0048(18) -0.013(2) -0.008(2)
O53A 0.064(3) 0.028(2) 0.022(2) 0.0074(17) -0.014(2) -0.019(2)
O54A 0.033(4) 0.024(3) 0.053(4) 0.014(2) -0.019(3) -0.019(3)
O55A 0.073(3) 0.091(4) 0.074(4) 0.009(3) -0.042(3) -0.058(3)

loop_
_atom_type_symbol
_atom_type_description
_atom_type_scat_dispersion_real
_atom_type_scat_dispersion_imag
_atom_type_scat_source
C C 0.0033 0.0016 'International Tables Vol C Tables 4.2.6.8 and 6.1.1.4'
H H 0.0000 0.0000 'International Tables Vol C Tables 4.2.6.8 and 6.1.1.4'
N N 0.0061 0.0033 'International Tables Vol C Tables 4.2.6.8 and 6.1.1.4'
O O 0.0106 0.0060 'International Tables Vol C Tables 4.2.6.8 and 6.1.1.4'
S S 0.1246 0.1234 'International Tables Vol C Tables 4.2.6.8 and 6.1.1.4'
Cl Cl 0.1484 0.1585 'International Tables Vol C Tables 4.2.6.8 and 6.1.1.4'
Fe Fe 0.3463 0.8444 'International Tables Vol C Tables 4.2.6.8 and 6.1.1.4'

loop_
_geom_angle_atom_site_label_1
_geom_angle_atom_site_label_2
_geom_angle_atom_site_label_3
_geom_angle
_geom_angle_site_symmetry_1
_geom_angle_site_symmetry_3
N24 Fe1 N2 163.22(9) . .
N24 Fe1 N14 99.27(9) . .
N2 Fe1 N14 72.63(9) . .
N24 Fe1 N31 72.98(9) . .
N2 Fe1 N31 93.65(9) . .
N14 Fe1 N31 100.22(9) . .
N24 Fe1 N9 117.23(9) . .
N2 Fe1 N9 72.93(9) . .
N14 Fe1 N9 143.31(9) . .
N31 Fe1 N9 94.21(9) . .
N24 Fe1 N36 73.10(9) . .
N2 Fe1 N36 120.05(9) . .
N14 Fe1 N36 87.05(9) . .
N31 Fe1 N36 146.02(9) . .
N9 Fe1 N36 99.47(9) . .
C3 N2 C7 116.3(2) . .
C3 N2 Fe1 121.53(19) . .
C7 N2 Fe1 120.9(2) . .
N2 C3 C4 125.5(3) . .
N2 C3 N8 111.7(2) . .
C4 C3 N8 122.7(3) . .
C3 C4 C5 117.5(3) . .
N18 C5 C6 122.0(3) . .
N18 C5 C4 120.4(3) . .
C6 C5 C4 117.6(3) . .
C7 C6 C5 118.0(3) . .
N2 C7 C6 124.9(3) . .
N2 C7 N13 111.9(2) . .
C6 C7 N13 123.1(3) . .
C12 N8 N9 111.6(2) . .
C12 N8 C3 129.8(2) . .
N9 N8 C3 118.5(2) . .
C10 N9 N8 104.4(2) . .
C10 N9 Fe1 141.8(2) . .
N8 N9 Fe1 113.76(17) . .
N9 C10 C11 111.6(3) . .
C12 C11 C10 105.6(3) . .
N8 C12 C11 106.8(3) . .
C17 N13 N14 110.8(2) . .
C17 N13 C7 131.6(2) . .
N14 N13 C7 117.1(2) . .
C15 N14 N13 104.5(2) . .
C15 N14 Fe1 140.3(2) . .
N13 N14 Fe1 115.21(18) . .
N14 C15 C16 112.3(3) . .
C17 C16 C15 105.1(3) . .
N13 C17 C16 107.3(3) . .
C5 N18 C19 121.4(2) . .
C5 N18 C23 122.7(3) . .
C19 N18 C23 113.1(2) . .
N18 C19 C20 111.0(3) . .
C19 C20 S21 110.1(2) . .
C20 S21 C22 98.07(14) . .
C23 C22 S21 112.0(2) . .
N18 C23 C22 111.3(2) . .
C25 N24 C29 115.6(3) . .
C25 N24 Fe1 121.97(18) . .
C29 N24 Fe1 121.46(19) . .
N24 C25 C26 125.2(3) . .
N24 C25 N30 111.9(3) . .
C26 C25 N30 122.8(3) . .
C25 C26 C27 118.2(3) . .
N40 C27 C28 121.5(3) . .
N40 C27 C26 121.5(3) . .
C28 C27 C26 117.0(3) . .
C29 C28 C27 118.5(3) . .
N24 C29 C28 125.4(3) . .
N24 C29 N35 111.7(3) . .
C28 C29 N35 122.9(3) . .
C34 N30 N31 111.3(2) . .
C34 N30 C25 130.1(3) . .
N31 N30 C25 117.2(2) . .
C32 N31 N30 104.6(2) . .
C32 N31 Fe1 140.2(2) . .
N30 N31 Fe1 115.10(16) . .
N31 C32 C33 111.5(3) . .
C34 C33 C32 105.8(3) . .
C33 C34 N30 106.8(3) . .
C39 N35 N36 111.8(2) . .
C39 N35 C29 129.3(3) . .
N36 N35 C29 118.9(2) . .
C37 N36 N35 104.2(2) . .
C37 N36 Fe1 140.1(2) . .
N35 N36 Fe1 112.30(16) . .
N36 C37 C38 111.9(3) . .
C39 C38 C37 105.0(3) . .
N35 C39 C38 107.1(3) . .
C27 N40 C41 122.4(2) . .
C27 N40 C45 123.2(3) . .
C41 N40 C45 112.2(3) . .
N40 C41 C42 112.0(3) . .
C41 C42 S43 111.3(2) . .
C42 S43 C44 97.77(15) . .
C45 C44 S43 112.5(2) . .
N40 C45 C44 111.0(2) . .
O48 Cl46 O47 109.58(14) . .
O48 Cl46 O49 109.76(16) . .
O47 Cl46 O49 109.69(14) . .
O48 Cl46 O50 110.29(15) . .
O47 Cl46 O50 109.28(14) . .
O49 Cl46 O50 108.22(14) . .
O54A Cl51A O53A 111.9(4) . .
O54A Cl51A O52A 112.6(4) . .
O53A Cl51A O52A 109.5(2) . .
O54A Cl51A O55A 104.4(4) . .
O53A Cl51A O55A 109.2(3) . .
O52A Cl51A O55A 109.2(3) . .
O52B Cl51B O53B 111.5(5) . .
O52B Cl51B O55B 109.5(5) . .
O53B Cl51B O55B 110.4(5) . .
O52B Cl51B O54B 109.1(8) . .
O53B Cl51B O54B 112.6(9) . .
O55B Cl51B O54B 103.5(8) . .

loop_
_geom_bond_atom_site_label_1
_geom_bond_atom_site_label_2
_geom_bond_distance
_geom_bond_site_symmetry_2
Fe1 N24 2.107(2) .
Fe1 N2 2.119(2) .
Fe1 N14 2.167(2) .
Fe1 N31 2.180(2) .
Fe1 N9 2.207(2) .
Fe1 N36 2.227(2) .
N2 C3 1.334(4) .
N2 C7 1.340(4) .
C3 C4 1.365(4) .
C3 N8 1.423(4) .
C4 C5 1.431(4) .
C5 N18 1.365(4) .
C5 C6 1.416(4) .
C6 C7 1.370(4) .
C7 N13 1.409(4) .
N8 C12 1.361(4) .
N8 N9 1.369(3) .
N9 C10 1.331(4) .
C10 C11 1.399(4) .
C11 C12 1.363(4) .
N13 C17 1.360(4) .
N13 N14 1.379(3) .
N14 C15 1.322(4) .
C15 C16 1.394(4) .
C16 C17 1.368(4) .
N18 C19 1.459(4) .
N18 C23 1.476(4) .
C19 C20 1.524(4) .
C20 S21 1.812(3) .
S21 C22 1.816(3) .
C22 C23 1.522(4) .
N24 C25 1.340(4) .
N24 C29 1.348(4) .
C25 C26 1.368(4) .
C25 N30 1.415(3) .
C26 C27 1.426(4) .
C27 N40 1.349(4) .
C27 C28 1.415(4) .
C28 C29 1.359(4) .
C29 N35 1.422(4) .
N30 C34 1.365(3) .
N30 N31 1.368(3) .
N31 C32 1.332(3) .
C32 C33 1.396(4) .
C33 C34 1.362(4) .
N35 C39 1.357(4) .
N35 N36 1.364(3) .
N36 C37 1.330(4) .
C37 C38 1.402(4) .
C38 C39 1.362(4) .
N40 C41 1.458(4) .
N40 C45 1.472(4) .
C41 C42 1.508(4) .
C42 S43 1.808(3) .
S43 C44 1.814(3) .
C44 C45 1.508(4) .
Cl46 O48 1.436(2) .
Cl46 O47 1.439(2) .
Cl46 O49 1.440(2) .
Cl46 O50 1.440(2) .
Cl51A O54A 1.417(10) .
Cl51A O53A 1.422(4) .
Cl51A O52A 1.450(4) .
Cl51A O55A 1.450(5) .
Cl51B O52B 1.403(10) .
Cl51B O53B 1.406(8) .
Cl51B O55B 1.450(8) .
Cl51B O54B 1.64(2) .
